data_4515051
loop_
_publ_author_name
'Swaminathan, Srividya'
'Haribabu, Jebiti'
'Kalagatur, Naveen Kumar'
'Konakanchi, Ramaiah'
'Balakrishnan, Nithya'
'Bhuvanesh, Nattamai'
'Karvembu, Ramasamy'

_publ_section_title
;
 Synthesis and Anticancer Activity of
 [RuCl<sub>2</sub>(\h<sup>6</sup>-arene)(aroylthiourea)] Complexes-High
 Activity against the Human Neuroblastoma (IMR-32) Cancer Cell Line.
;
_journal_issue 4
_journal_name_full 'ACS omega'
_journal_page_first 6245
_journal_page_last 6256
_journal_paper_doi 10.1021/acsomega.9b00349
_journal_volume 4
_journal_year 2019
_chemical_formula_moiety 'C24 H24 Cl4 N2 O Ru S'
_chemical_formula_sum 'C24 H24 Cl4 N2 O Ru S'
_chemical_formula_weight 631.38
_space_group_crystal_system triclinic
_space_group_IT_number 2
_space_group_name_Hall '-P 1'
_space_group_name_H-M_alt 'P -1'
_symmetry_space_group_name_Hall '-P 1'
_symmetry_space_group_name_H-M 'P -1'
_atom_sites_solution_hydrogens geom
_audit_creation_date 2014-07-03
_audit_creation_method
;
Olex2 1.2-beta
(compiled 2013.09.17 svn.r2790 for OlexSys, GUI svn.r4601)
;
_cell_angle_alpha 83.576(3)
_cell_angle_beta 89.925(3)
_cell_angle_gamma 83.780(4)
_cell_formula_units_Z 2
_cell_length_a 9.500(3)
_cell_length_b 10.392(4)
_cell_length_c 12.824(4)
_cell_measurement_reflns_used 7790
_cell_measurement_temperature 110.15
_cell_measurement_theta_max 27.462
_cell_measurement_theta_min 2.404
_cell_volume 1250.6(7)
_computing_data_reduction 'SAINT v8.27A (Bruker, 2012)'
_computing_molecular_graphics
;
O. V. Dolomanov, L. J. Bourhis, R. J. Gildea, J. A. K. Howard and H. Puschmann,
OLEX2: a complete structure solution, refinement and analysis program.
J. Appl. Cryst. (2009). 42, 339-341.
;
_computing_publication_material
;
O. V. Dolomanov, L. J. Bourhis, R. J. Gildea, J. A. K. Howard and H. Puschmann,
OLEX2: a complete structure solution, refinement and analysis program.
J. Appl. Cryst. (2009). 42, 339-341.
;
_computing_structure_refinement
;
SHELX, G.M. Sheldrick, Acta Cryst.
(2008). A64, 112-122
;
_diffrn_ambient_temperature 110.15
_diffrn_measured_fraction_theta_full 0.994
_diffrn_measured_fraction_theta_max 0.981
_diffrn_measurement_device_type 'Bruker APEX-II CCD'
_diffrn_measurement_method '\f and \w scans'
_diffrn_radiation_monochromator graphite
_diffrn_radiation_type MoK\a
_diffrn_radiation_wavelength 0.71073
_diffrn_reflns_av_R_equivalents 0.0257
_diffrn_reflns_av_unetI/netI 0.0319
_diffrn_reflns_Laue_measured_fraction_full 0.994
_diffrn_reflns_Laue_measured_fraction_max 0.981
_diffrn_reflns_limit_h_max 12
_diffrn_reflns_limit_h_min -12
_diffrn_reflns_limit_k_max 13
_diffrn_reflns_limit_k_min -13
_diffrn_reflns_limit_l_max 16
_diffrn_reflns_limit_l_min -16
_diffrn_reflns_number 14407
_diffrn_reflns_point_group_measured_fraction_full 0.994
_diffrn_reflns_point_group_measured_fraction_max 0.981
_diffrn_reflns_theta_full 25.242
_diffrn_reflns_theta_max 27.484
_diffrn_reflns_theta_min 1.984
_diffrn_standards_number 0
_exptl_absorpt_coefficient_mu 1.159
_exptl_absorpt_correction_T_max 0.7456
_exptl_absorpt_correction_T_min 0.5138
_exptl_absorpt_correction_type multi-scan
_exptl_absorpt_process_details
;
SADABS-2012/1 (Bruker,2012) was used for absorption correction.
wR2(int) was 0.0826 before and 0.0362 after correction.
The Ratio of minimum to maximum transmission is 0.6891.
The \l/2 correction factor is 0.0015.
;
_exptl_crystal_colour brown
_exptl_crystal_colour_primary brown
_exptl_crystal_density_diffrn 1.676
_exptl_crystal_description block
_exptl_crystal_F_000 636
_exptl_crystal_size_max 0.58
_exptl_crystal_size_mid 0.56
_exptl_crystal_size_min 0.2
_refine_diff_density_max 0.419
_refine_diff_density_min -0.406
_refine_diff_density_rms 0.071
_refine_ls_extinction_method none
_refine_ls_goodness_of_fit_ref 1.025
_refine_ls_hydrogen_treatment constr
_refine_ls_matrix_type full
_refine_ls_number_parameters 301
_refine_ls_number_reflns 5644
_refine_ls_number_restraints 0
_refine_ls_restrained_S_all 1.025
_refine_ls_R_factor_all 0.0281
_refine_ls_R_factor_gt 0.0239
_refine_ls_shift/su_max 0.003
_refine_ls_shift/su_mean 0.000
_refine_ls_structure_factor_coef Fsqd
_refine_ls_weighting_details 'w=1/[\s^2^(Fo^2^)+(0.0235P)^2^+0.6326P] where P=(Fo^2^+2Fc^2^)/3'
_refine_ls_weighting_scheme calc
_refine_ls_wR_factor_gt 0.0546
_refine_ls_wR_factor_ref 0.0565
_reflns_Friedel_coverage 0.000
_reflns_number_gt 5100
_reflns_number_total 5644
_reflns_threshold_expression 'I > 2\s(I)'
_cod_data_source_file ao9b00349_si_003.cif
_cod_data_source_block ruc2
_cod_original_cell_volume 1250.7(7)
_cod_database_code 4515051
_shelxl_version_number 2013-4
_shelx_space_group_comment
;
The symmetry employed for this shelxl refinement is uniquely defined
by the following loop, which should always be used as a source of
symmetry information in preference to the above space-group names.
They are only intended as comments.
;
_shelx_estimated_absorpt_t_max 0.801
_shelx_estimated_absorpt_t_min 0.553
_olex2_refinement_description
;
1. Fixed Uiso
 At 1.2 times of:
  All C(H) groups, All N(H) groups
 At 1.5 times of:
  All C(H,H,H) groups
2.a Ternary CH refined with riding coordinates:
 C21(H21)
2.b Aromatic/amide H refined with riding coordinates:
 N1(H1), N2(H2), C4(H4), C5(H5), C7(H7), C10(H10), C11(H11), C12(H12),
 C13(H13), C14(H14), C16(H16), C17(H17), C19(H19), C20(H20)
2.c Idealised Me refined as rotating group:
 C22(H22A,H22B,H22C), C23(H23A,H23B,H23C), C24(H24A,H24B,H24C)
;

loop_
_space_group_symop_operation_xyz
'x, y, z'
'-x, -y, -z'

loop_
_atom_site_label
_atom_site_type_symbol
_atom_site_fract_x
_atom_site_fract_y
_atom_site_fract_z
_atom_site_U_iso_or_equiv
_atom_site_adp_type
_atom_site_occupancy
_atom_site_site_symmetry_order
_atom_site_calc_flag
_atom_site_refinement_flags_posn
_atom_site_refinement_flags_adp
Ru1 Ru 0.25854(2) 0.67807(2) 0.52704(2) 0.01116(5) Uani 1 1 d . .
Cl1 Cl 0.25368(5) 0.46388(4) 0.62507(3) 0.01512(10) Uani 1 1 d . .
Cl2 Cl 0.44935(5) 0.71216(5) 0.64145(4) 0.01695(10) Uani 1 1 d . .
Cl3 Cl 0.64207(5) 0.09572(5) 0.98408(4) 0.02274(11) Uani 1 1 d . .
Cl4 Cl 0.16449(6) 0.36500(6) 1.09116(4) 0.02919(13) Uani 1 1 d . .
S1 S 0.10490(5) 0.79009(5) 0.64484(4) 0.01496(10) Uani 1 1 d . .
O1 O 0.19194(16) 0.63468(13) 0.98655(10) 0.0195(3) Uani 1 1 d . .
N1 N 0.19566(17) 0.62166(15) 0.81018(12) 0.0136(3) Uani 1 1 d . .
H1 H 0.2089 0.5655 0.7636 0.016 Uiso 1 1 calc R U
N2 N 0.11358(17) 0.82925(15) 0.84411(12) 0.0155(3) Uani 1 1 d . .
H2 H 0.1025 0.7957 0.9093 0.019 Uiso 1 1 calc R U
C1 C 0.14135(19) 0.74635(19) 0.77384(15) 0.0137(4) Uani 1 1 d . .
C2 C 0.2315(2) 0.57613(18) 0.91299(15) 0.0143(4) Uani 1 1 d . .
C3 C 0.3260(2) 0.45164(18) 0.92720(14) 0.0141(4) Uani 1 1 d . .
C4 C 0.4417(2) 0.43443(19) 0.86176(15) 0.0162(4) Uani 1 1 d . .
H4 H 0.4535 0.4986 0.8045 0.019 Uiso 1 1 calc R U
C5 C 0.5396(2) 0.3258(2) 0.87841(15) 0.0185(4) Uani 1 1 d . .
H5 H 0.6192 0.3155 0.8340 0.022 Uiso 1 1 calc R U
C6 C 0.5197(2) 0.23251(19) 0.96067(15) 0.0170(4) Uani 1 1 d . .
C7 C 0.4054(2) 0.2448(2) 1.02691(15) 0.0182(4) Uani 1 1 d . .
H7 H 0.3931 0.1792 1.0830 0.022 Uiso 1 1 calc R U
C8 C 0.3094(2) 0.3550(2) 1.00946(15) 0.0165(4) Uani 1 1 d . .
C9 C 0.0998(2) 0.96817(19) 0.82437(14) 0.0148(4) Uani 1 1 d . .
C10 C 0.2089(2) 1.0296(2) 0.77648(16) 0.0212(4) Uani 1 1 d . .
H10 H 0.2873 0.9801 0.7489 0.025 Uiso 1 1 calc R U
C11 C 0.2025(2) 1.1636(2) 0.76928(17) 0.0256(5) Uani 1 1 d . .
H11 H 0.2766 1.2067 0.7361 0.031 Uiso 1 1 calc R U
C12 C 0.0886(3) 1.2353(2) 0.81010(16) 0.0258(5) Uani 1 1 d . .
H12 H 0.0855 1.3274 0.8061 0.031 Uiso 1 1 calc R U
C13 C -0.0203(2) 1.1737(2) 0.85648(16) 0.0239(5) Uani 1 1 d . .
H13 H -0.0992 1.2234 0.8833 0.029 Uiso 1 1 calc R U
C14 C -0.0151(2) 1.0395(2) 0.86411(15) 0.0186(4) Uani 1 1 d . .
H14 H -0.0900 0.9967 0.8964 0.022 Uiso 1 1 calc R U
C15 C 0.2961(2) 0.8339(2) 0.40345(14) 0.0161(4) Uani 1 1 d . .
C16 C 0.3939(2) 0.7213(2) 0.39575(15) 0.0177(4) Uani 1 1 d . .
H16 H 0.4925 0.7299 0.3961 0.021 Uiso 1 1 calc R U
C17 C 0.3494(2) 0.5984(2) 0.38772(14) 0.0179(4) Uani 1 1 d . .
H17 H 0.4174 0.5256 0.3816 0.022 Uiso 1 1 calc R U
C18 C 0.2024(2) 0.5828(2) 0.38874(15) 0.0180(4) Uani 1 1 d . .
C19 C 0.1041(2) 0.6920(2) 0.39909(14) 0.0171(4) Uani 1 1 d . .
H19 H 0.0056 0.6829 0.4010 0.021 Uiso 1 1 calc R U
C20 C 0.1511(2) 0.8155(2) 0.40661(14) 0.0161(4) Uani 1 1 d . .
H20 H 0.0832 0.8879 0.4140 0.019 Uiso 1 1 calc R U
C21 C 0.3491(2) 0.9650(2) 0.40515(15) 0.0197(4) Uani 1 1 d . .
H21 H 0.4491 0.9498 0.4316 0.024 Uiso 1 1 calc R U
C22 C 0.2667(2) 1.0540(2) 0.4751(2) 0.0293(5) Uani 1 1 d . .
H22A H 0.1703 1.0776 0.4471 0.044 Uiso 1 1 calc R U
H22B H 0.3138 1.1330 0.4773 0.044 Uiso 1 1 calc R U
H22C H 0.2628 1.0088 0.5462 0.044 Uiso 1 1 calc R U
C23 C 0.3513(4) 1.0290(3) 0.2921(2) 0.0563(10) Uani 1 1 d . .
H23A H 0.4059 0.9699 0.2489 0.084 Uiso 1 1 calc R U
H23B H 0.3952 1.1103 0.2902 0.084 Uiso 1 1 calc R U
H23C H 0.2541 1.0479 0.2647 0.084 Uiso 1 1 calc R U
C24 C 0.1543(3) 0.4517(2) 0.38114(16) 0.0240(5) Uani 1 1 d . .
H24A H 0.2233 0.3842 0.4168 0.036 Uiso 1 1 calc R U
H24B H 0.1464 0.4378 0.3071 0.036 Uiso 1 1 calc R U
H24C H 0.0618 0.4473 0.4145 0.036 Uiso 1 1 calc R U

loop_
_atom_site_aniso_label
_atom_site_aniso_U_11
_atom_site_aniso_U_22
_atom_site_aniso_U_33
_atom_site_aniso_U_23
_atom_site_aniso_U_13
_atom_site_aniso_U_12
Ru1 0.01138(8) 0.01277(8) 0.00931(8) -0.00026(6) -0.00085(5) -0.00221(6)
Cl1 0.0205(2) 0.0123(2) 0.0126(2) -0.00096(17) 0.00012(17) -0.00220(18)
Cl2 0.0149(2) 0.0196(2) 0.0169(2) -0.00151(18) -0.00385(18) -0.00491(18)
Cl3 0.0220(3) 0.0168(3) 0.0275(3) 0.0000(2) -0.0046(2) 0.0039(2)
Cl4 0.0296(3) 0.0279(3) 0.0268(3) 0.0063(2) 0.0146(2) 0.0014(2)
S1 0.0165(2) 0.0154(2) 0.0118(2) -0.00032(18) -0.00157(18) 0.00231(19)
O1 0.0292(8) 0.0163(7) 0.0129(7) -0.0035(6) 0.0018(6) 0.0003(6)
N1 0.0173(8) 0.0114(8) 0.0116(8) -0.0016(6) 0.0005(6) 0.0006(6)
N2 0.0222(9) 0.0113(8) 0.0125(8) -0.0005(6) 0.0030(7) -0.0006(7)
C1 0.0117(9) 0.0140(9) 0.0153(9) 0.0004(7) 0.0004(7) -0.0024(7)
C2 0.0172(9) 0.0127(9) 0.0132(9) -0.0005(7) -0.0005(7) -0.0042(8)
C3 0.0171(9) 0.0137(9) 0.0117(9) -0.0024(7) -0.0036(7) -0.0019(8)
C4 0.0188(10) 0.0170(10) 0.0120(9) 0.0021(7) -0.0017(7) -0.0029(8)
C5 0.0166(10) 0.0226(11) 0.0159(10) -0.0020(8) -0.0008(8) 0.0003(8)
C6 0.0174(10) 0.0151(10) 0.0177(10) -0.0026(8) -0.0060(8) 0.0021(8)
C7 0.0234(10) 0.0154(10) 0.0151(9) 0.0021(8) -0.0016(8) -0.0031(8)
C8 0.0179(10) 0.0188(10) 0.0132(9) -0.0018(8) 0.0023(7) -0.0037(8)
C9 0.0198(10) 0.0125(9) 0.0117(9) -0.0010(7) -0.0040(7) -0.0005(8)
C10 0.0210(10) 0.0180(11) 0.0231(11) 0.0017(8) -0.0019(8) 0.0000(8)
C11 0.0302(12) 0.0195(11) 0.0262(11) 0.0055(9) -0.0052(9) -0.0073(9)
C12 0.0438(14) 0.0136(10) 0.0193(10) -0.0003(8) -0.0123(10) -0.0014(10)
C13 0.0361(13) 0.0195(11) 0.0145(10) -0.0053(8) -0.0039(9) 0.0086(9)
C14 0.0237(11) 0.0194(10) 0.0124(9) -0.0029(8) -0.0002(8) -0.0001(8)
C15 0.0201(10) 0.0193(10) 0.0089(9) 0.0023(7) -0.0012(7) -0.0071(8)
C16 0.0150(9) 0.0277(11) 0.0103(9) 0.0007(8) 0.0019(7) -0.0043(8)
C17 0.0219(10) 0.0222(11) 0.0098(9) -0.0024(8) 0.0040(8) -0.0022(8)
C18 0.0265(11) 0.0201(11) 0.0084(9) -0.0023(7) -0.0025(8) -0.0059(9)
C19 0.0164(10) 0.0249(11) 0.0103(9) 0.0005(8) -0.0041(7) -0.0063(8)
C20 0.0173(10) 0.0184(10) 0.0117(9) 0.0022(7) -0.0039(7) -0.0019(8)
C21 0.0225(11) 0.0219(11) 0.0154(10) 0.0031(8) -0.0049(8) -0.0102(9)
C22 0.0265(12) 0.0179(11) 0.0435(14) -0.0027(10) -0.0018(10) -0.0027(9)
C23 0.107(3) 0.0494(18) 0.0206(13) 0.0085(12) -0.0082(15) -0.0588(19)
C24 0.0358(12) 0.0217(11) 0.0167(10) -0.0050(8) -0.0021(9) -0.0093(9)

loop_
_atom_type_symbol
_atom_type_description
_atom_type_scat_dispersion_real
_atom_type_scat_dispersion_imag
_atom_type_scat_source
C C 0.0033 0.0016 'International Tables Vol C Tables 4.2.6.8 and 6.1.1.4'
H H 0.0000 0.0000 'International Tables Vol C Tables 4.2.6.8 and 6.1.1.4'
N N 0.0061 0.0033 'International Tables Vol C Tables 4.2.6.8 and 6.1.1.4'
O O 0.0106 0.0060 'International Tables Vol C Tables 4.2.6.8 and 6.1.1.4'
S S 0.1246 0.1234 'International Tables Vol C Tables 4.2.6.8 and 6.1.1.4'
Cl Cl 0.1484 0.1585 'International Tables Vol C Tables 4.2.6.8 and 6.1.1.4'
Ru Ru -1.2594 0.8363 'International Tables Vol C Tables 4.2.6.8 and 6.1.1.4'

loop_
_geom_angle_atom_site_label_1
_geom_angle_atom_site_label_2
_geom_angle_atom_site_label_3
_geom_angle
Cl2 Ru1 Cl1 87.85(2)
S1 Ru1 Cl1 94.83(3)
S1 Ru1 Cl2 85.98(3)
C15 Ru1 Cl1 162.11(5)
C15 Ru1 Cl2 96.22(5)
C15 Ru1 S1 102.81(6)
C15 Ru1 C18 81.24(8)
C16 Ru1 Cl1 124.93(6)
C16 Ru1 Cl2 88.20(6)
C16 Ru1 S1 139.54(6)
C16 Ru1 C15 38.26(8)
C16 Ru1 C17 37.67(8)
C16 Ru1 C18 68.04(8)
C16 Ru1 C19 80.47(8)
C16 Ru1 C20 68.13(8)
C17 Ru1 Cl1 93.41(6)
C17 Ru1 Cl2 108.63(6)
C17 Ru1 S1 163.50(6)
C17 Ru1 C15 68.77(8)
C17 Ru1 C18 37.67(8)
C18 Ru1 Cl1 85.40(6)
C18 Ru1 Cl2 144.76(6)
C18 Ru1 S1 129.03(6)
C19 Ru1 Cl1 106.80(6)
C19 Ru1 Cl2 164.91(5)
C19 Ru1 S1 96.17(6)
C19 Ru1 C15 68.72(7)
C19 Ru1 C17 67.72(8)
C19 Ru1 C18 37.28(8)
C20 Ru1 Cl1 143.94(5)
C20 Ru1 Cl2 127.89(6)
C20 Ru1 S1 84.41(6)
C20 Ru1 C15 37.81(7)
C20 Ru1 C17 80.52(8)
C20 Ru1 C18 68.09(8)
C20 Ru1 C19 38.08(7)
C1 S1 Ru1 114.94(7)
C1 N1 H1 117.0
C1 N1 C2 126.04(16)
C2 N1 H1 117.0
C1 N2 H2 116.9
C1 N2 C9 126.26(16)
C9 N2 H2 116.9
N1 C1 S1 121.19(14)
N2 C1 S1 121.44(15)
N2 C1 N1 117.31(17)
O1 C2 N1 122.81(18)
O1 C2 C3 122.22(17)
N1 C2 C3 114.95(16)
C4 C3 C2 119.30(17)
C4 C3 C8 118.36(18)
C8 C3 C2 122.14(17)
C3 C4 H4 119.4
C5 C4 C3 121.20(18)
C5 C4 H4 119.4
C4 C5 H5 120.6
C6 C5 C4 118.71(19)
C6 C5 H5 120.6
C5 C6 Cl3 119.66(16)
C5 C6 C7 122.06(19)
C7 C6 Cl3 118.27(16)
C6 C7 H7 120.9
C6 C7 C8 118.25(18)
C8 C7 H7 120.9
C3 C8 Cl4 121.45(15)
C7 C8 Cl4 117.10(15)
C7 C8 C3 121.40(18)
C10 C9 N2 119.60(18)
C14 C9 N2 119.24(18)
C14 C9 C10 120.74(19)
C9 C10 H10 120.4
C11 C10 C9 119.2(2)
C11 C10 H10 120.4
C10 C11 H11 119.9
C10 C11 C12 120.3(2)
C12 C11 H11 119.9
C11 C12 H12 119.9
C13 C12 C11 120.2(2)
C13 C12 H12 119.9
C12 C13 H13 119.9
C12 C13 C14 120.1(2)
C14 C13 H13 119.9
C9 C14 C13 119.5(2)
C9 C14 H14 120.3
C13 C14 H14 120.3
C16 C15 Ru1 69.39(11)
C16 C15 C21 120.00(18)
C20 C15 Ru1 69.78(11)
C20 C15 C16 116.86(18)
C20 C15 C21 123.12(18)
C21 C15 Ru1 133.05(13)
Ru1 C16 H16 128.6
C15 C16 Ru1 72.36(11)
C15 C16 H16 118.9
C17 C16 Ru1 72.54(11)
C17 C16 C15 122.16(18)
C17 C16 H16 118.9
Ru1 C17 H17 130.5
C16 C17 Ru1 69.79(11)
C16 C17 H17 120.0
C16 C17 C18 119.93(19)
C18 C17 Ru1 72.23(11)
C18 C17 H17 120.0
C17 C18 Ru1 70.09(11)
C17 C18 C24 120.19(19)
C19 C18 Ru1 70.09(11)
C19 C18 C17 118.85(19)
C19 C18 C24 120.94(19)
C24 C18 Ru1 130.95(14)
Ru1 C19 H19 130.1
C18 C19 Ru1 72.62(11)
C18 C19 H19 119.8
C18 C19 C20 120.34(18)
C20 C19 Ru1 69.97(11)
C20 C19 H19 119.8
Ru1 C20 H20 129.0
C15 C20 Ru1 72.41(11)
C15 C20 C19 121.81(18)
C15 C20 H20 119.1
C19 C20 Ru1 71.95(11)
C19 C20 H20 119.1
C15 C21 H21 107.5
C15 C21 C22 114.87(17)
C15 C21 C23 107.83(17)
C22 C21 H21 107.5
C22 C21 C23 111.2(2)
C23 C21 H21 107.5
C21 C22 H22A 109.5
C21 C22 H22B 109.5
C21 C22 H22C 109.5
H22A C22 H22B 109.5
H22A C22 H22C 109.5
H22B C22 H22C 109.5
C21 C23 H23A 109.5
C21 C23 H23B 109.5
C21 C23 H23C 109.5
H23A C23 H23B 109.5
H23A C23 H23C 109.5
H23B C23 H23C 109.5
C18 C24 H24A 109.5
C18 C24 H24B 109.5
C18 C24 H24C 109.5
H24A C24 H24B 109.5
H24A C24 H24C 109.5
H24B C24 H24C 109.5

loop_
_geom_bond_atom_site_label_1
_geom_bond_atom_site_label_2
_geom_bond_distance
Ru1 Cl1 2.4359(8)
Ru1 Cl2 2.4139(7)
Ru1 S1 2.4058(7)
Ru1 C15 2.193(2)
Ru1 C16 2.154(2)
Ru1 C17 2.190(2)
Ru1 C18 2.218(2)
Ru1 C19 2.1851(19)
Ru1 C20 2.1592(19)
Cl3 C6 1.735(2)
Cl4 C8 1.730(2)
S1 C1 1.692(2)
O1 C2 1.216(2)
N1 H1 0.8800
N1 C1 1.372(2)
N1 C2 1.380(2)
N2 H2 0.8800
N2 C1 1.322(2)
N2 C9 1.429(2)
C2 C3 1.486(3)
C3 C4 1.390(3)
C3 C8 1.394(3)
C4 H4 0.9500
C4 C5 1.381(3)
C5 H5 0.9500
C5 C6 1.378(3)
C6 C7 1.382(3)
C7 H7 0.9500
C7 C8 1.382(3)
C9 C10 1.383(3)
C9 C14 1.382(3)
C10 H10 0.9500
C10 C11 1.380(3)
C11 H11 0.9500
C11 C12 1.383(3)
C12 H12 0.9500
C12 C13 1.375(3)
C13 H13 0.9500
C13 C14 1.383(3)
C14 H14 0.9500
C15 C16 1.425(3)
C15 C20 1.411(3)
C15 C21 1.506(3)
C16 H16 0.9500
C16 C17 1.403(3)
C17 H17 0.9500
C17 C18 1.423(3)
C18 C19 1.408(3)
C18 C24 1.496(3)
C19 H19 0.9500
C19 C20 1.417(3)
C20 H20 0.9500
C21 H21 1.0000
C21 C22 1.516(3)
C21 C23 1.527(3)
C22 H22A 0.9800
C22 H22B 0.9800
C22 H22C 0.9800
C23 H23A 0.9800
C23 H23B 0.9800
C23 H23C 0.9800
C24 H24A 0.9800
C24 H24B 0.9800
C24 H24C 0.9800

loop_
_geom_hbond_atom_site_label_D
_geom_hbond_atom_site_label_H
_geom_hbond_atom_site_label_A
_geom_hbond_distance_DH
_geom_hbond_distance_HA
_geom_hbond_distance_DA
_geom_hbond_angle_DHA
N1 H1 Cl1 0.88 2.19 3.0496(18) 167.2
N2 H2 O1 0.88 1.96 2.614(2) 130.4

loop_
_geom_torsion_atom_site_label_1
_geom_torsion_atom_site_label_2
_geom_torsion_atom_site_label_3
_geom_torsion_atom_site_label_4
_geom_torsion
Ru1 S1 C1 N1 -32.21(18)
Ru1 S1 C1 N2 150.48(14)
Ru1 C15 C16 C17 55.11(17)
Ru1 C15 C20 C19 -54.61(16)
Ru1 C15 C21 C22 -55.1(3)
Ru1 C15 C21 C23 -179.8(2)
Ru1 C16 C17 C18 54.04(16)
Ru1 C17 C18 C19 52.19(16)
Ru1 C17 C18 C24 -126.56(17)
Ru1 C18 C19 C20 53.21(16)
Ru1 C19 C20 C15 54.82(16)
Cl3 C6 C7 C8 178.77(15)
O1 C2 C3 C4 -134.0(2)
O1 C2 C3 C8 40.8(3)
N1 C2 C3 C4 44.2(2)
N1 C2 C3 C8 -141.03(19)
N2 C9 C10 C11 -172.11(18)
N2 C9 C14 C13 172.09(17)
C1 N1 C2 O1 15.6(3)
C1 N1 C2 C3 -162.58(17)
C1 N2 C9 C10 -55.5(3)
C1 N2 C9 C14 131.9(2)
C2 N1 C1 S1 178.80(15)
C2 N1 C1 N2 -3.8(3)
C2 C3 C4 C5 173.79(18)
C2 C3 C8 Cl4 8.1(3)
C2 C3 C8 C7 -174.34(18)
C3 C4 C5 C6 1.1(3)
C4 C3 C8 Cl4 -177.12(15)
C4 C3 C8 C7 0.5(3)
C4 C5 C6 Cl3 -179.42(15)
C4 C5 C6 C7 -0.3(3)
C5 C6 C7 C8 -0.4(3)
C6 C7 C8 Cl4 177.99(15)
C6 C7 C8 C3 0.3(3)
C8 C3 C4 C5 -1.2(3)
C9 N2 C1 S1 -23.4(3)
C9 N2 C1 N1 159.17(18)
C9 C10 C11 C12 0.4(3)
C10 C9 C14 C13 -0.5(3)
C10 C11 C12 C13 -1.2(3)
C11 C12 C13 C14 1.1(3)
C12 C13 C14 C9 -0.3(3)
C14 C9 C10 C11 0.4(3)
C15 C16 C17 Ru1 -55.03(16)
C15 C16 C17 C18 -1.0(3)
C16 C15 C20 Ru1 52.62(15)
C16 C15 C20 C19 -2.0(3)
C16 C15 C21 C22 -144.17(19)
C16 C15 C21 C23 91.2(3)
C16 C17 C18 Ru1 -52.91(16)
C16 C17 C18 C19 -0.7(3)
C16 C17 C18 C24 -179.47(17)
C17 C18 C19 Ru1 -52.19(16)
C17 C18 C19 C20 1.0(3)
C18 C19 C20 Ru1 -54.43(16)
C18 C19 C20 C15 0.4(3)
C20 C15 C16 Ru1 -52.81(15)
C20 C15 C16 C17 2.3(3)
C20 C15 C21 C22 37.4(3)
C20 C15 C21 C23 -87.2(3)
C21 C15 C16 Ru1 128.68(17)
C21 C15 C16 C17 -176.21(17)
C21 C15 C20 Ru1 -128.92(18)
C21 C15 C20 C19 176.47(17)
C24 C18 C19 Ru1 126.55(18)
C24 C18 C19 C20 179.76(17)
